data_2214625
loop_
_publ_author_name
'Dridi, K.'
'El Efrit, M. L.'

_publ_section_title
;
 2-Anilino-5-benzoyl-4-phenyl-1,3-thiazole
;
_journal_coeditor_code DN2220
_journal_issue 8
_journal_name_full 'Acta Crystallographica Section E'
_journal_page_first o3632
_journal_page_last o3632
_journal_paper_doi 10.1107/S1600536807035635
_journal_volume 63
_journal_year 2007
_chemical_formula_iupac 'C22 H16 N2 O S'
_chemical_formula_moiety 'C22 H16 N2 O S'
_chemical_formula_sum 'C22 H16 N2 O S'
_chemical_formula_weight 356.43
_chemical_name_systematic
;
2-Anilino-5-benzoyl-4-phenyl-1,3-thiazole
;
_space_group_IT_number 14
_symmetry_cell_setting monoclinic
_symmetry_space_group_name_Hall '-P 2yn'
_symmetry_space_group_name_H-M 'P 1 21/n 1'
_atom_sites_solution_hydrogens geom
_atom_sites_solution_primary direct
_atom_sites_solution_secondary difmap
_audit_creation_method SHELXL97
_cell_angle_alpha 90.00
_cell_angle_beta 99.33(2)
_cell_angle_gamma 90.00
_cell_formula_units_Z 4
_cell_length_a 13.163(4)
_cell_length_b 9.433(4)
_cell_length_c 14.533(2)
_cell_measurement_reflns_used 25
_cell_measurement_temperature 293(2)
_cell_measurement_theta_max 11
_cell_measurement_theta_min 9
_cell_volume 1780.6(10)
_computing_cell_refinement 'CAD-4 EXPRESS'
_computing_data_collection 'CAD-4 EXPRESS (Enraf--Nonius, 1994)'
_computing_data_reduction 'XCAD4 (Harms & Wocadlo, 1995)'
_computing_molecular_graphics 'ORTEP-3 for Windows (Farrugia, 1997) and PLATON (Spek, 2003)'
_computing_publication_material 'WinGX (Farrugia, 1999)'
_computing_structure_refinement 'SHELXL97 (Sheldrick, 1997)'
_computing_structure_solution 'SHELXS97 (Sheldrick, 1997)'
_diffrn_ambient_temperature 293(2)
_diffrn_measured_fraction_theta_full 1.000
_diffrn_measured_fraction_theta_max 1.000
_diffrn_measurement_device '\k-geometry diffractometer'
_diffrn_measurement_device_type 'Enraf--Nonius MACH3'
_diffrn_measurement_method 'non-profiled \w'
_diffrn_radiation_monochromator graphite
_diffrn_radiation_source 'fine-focus sealed tube'
_diffrn_radiation_type MoK\a
_diffrn_radiation_wavelength 0.71073
_diffrn_reflns_av_R_equivalents 0.0280
_diffrn_reflns_av_sigmaI/netI 0.0528
_diffrn_reflns_limit_h_max 17
_diffrn_reflns_limit_h_min -17
_diffrn_reflns_limit_k_max 12
_diffrn_reflns_limit_k_min 0
_diffrn_reflns_limit_l_max 19
_diffrn_reflns_limit_l_min -5
_diffrn_reflns_number 6093
_diffrn_reflns_theta_full 27.97
_diffrn_reflns_theta_max 27.97
_diffrn_reflns_theta_min 2.28
_diffrn_standards_decay_% 4
_diffrn_standards_interval_time 120
_diffrn_standards_number 2
_exptl_absorpt_coefficient_mu 0.195
_exptl_absorpt_correction_type none
_exptl_crystal_colour colourless
_exptl_crystal_density_diffrn 1.330
_exptl_crystal_density_method 'not measured'
_exptl_crystal_description prism
_exptl_crystal_F_000 744
_exptl_crystal_size_max 0.20
_exptl_crystal_size_mid 0.18
_exptl_crystal_size_min 0.16
_refine_diff_density_max 0.168
_refine_diff_density_min -0.267
_refine_ls_extinction_method none
_refine_ls_goodness_of_fit_ref 1.003
_refine_ls_hydrogen_treatment mixed
_refine_ls_matrix_type full
_refine_ls_number_parameters 239
_refine_ls_number_reflns 4298
_refine_ls_number_restraints 0
_refine_ls_restrained_S_all 1.003
_refine_ls_R_factor_all 0.0962
_refine_ls_R_factor_gt 0.0467
_refine_ls_shift/su_max 0.014
_refine_ls_shift/su_mean 0.002
_refine_ls_structure_factor_coef Fsqd
_refine_ls_weighting_details 'calc w = 1/[\s^2^(Fo^2^)+(0.0501P)^2^+0.2524P] where P=(Fo^2^+2Fc^2^)/3'
_refine_ls_weighting_scheme calc
_refine_ls_wR_factor_gt 0.0998
_refine_ls_wR_factor_ref 0.1164
_reflns_number_gt 2704
_reflns_number_total 4298
_reflns_threshold_expression I>2\s(I)
_cod_data_source_file dn2220.cif
_cod_data_source_block I
_cod_original_cell_volume 1780.7(10)
_cod_original_sg_symbol_H-M 'P 21/n'
_cod_database_code 2214625
_cod_database_fobs_code 2214625

loop_
_symmetry_equiv_pos_as_xyz
'x, y, z'
'-x+1/2, y+1/2, -z+1/2'
'-x, -y, -z'
'x-1/2, -y-1/2, z-1/2'

loop_
_atom_site_type_symbol
_atom_site_label
_atom_site_fract_x
_atom_site_fract_y
_atom_site_fract_z
_atom_site_U_iso_or_equiv
_atom_site_adp_type
_atom_site_calc_flag
_atom_site_refinement_flags
_atom_site_occupancy
H H23 0.4049(15) 0.014(2) 0.5334(15) 0.051(6) Uiso d . 1
S S1 0.45331(4) 0.35859(5) 0.61163(4) 0.04442(15) Uani d . 1
N N1 0.55404(11) 0.16658(16) 0.53728(11) 0.0406(4) Uani d . 1
N N2 0.38926(12) 0.09407(19) 0.55532(13) 0.0474(4) Uani d . 1
C C1 0.46481(13) 0.19246(19) 0.56396(13) 0.0393(4) Uani d . 1
C C2 0.61980(13) 0.2793(2) 0.55837(13) 0.0393(4) Uani d . 1
C C3 0.58128(13) 0.3926(2) 0.60089(14) 0.0419(5) Uani d . 1
C C4 0.62158(16) 0.5284(2) 0.63774(14) 0.0485(5) Uani d . 1
C C5 0.73535(16) 0.5524(2) 0.66124(14) 0.0473(5) Uani d . 1
C C6 0.77439(18) 0.6847(2) 0.64381(15) 0.0582(6) Uani d . 1
H H6 0.7307 0.7557 0.6163 0.070 Uiso calc R 1
C C7 0.8793(2) 0.7100(3) 0.66781(18) 0.0721(8) Uani d . 1
H H7 0.9059 0.7980 0.6553 0.087 Uiso calc R 1
C C8 0.9439(2) 0.6068(3) 0.70969(19) 0.0771(8) Uani d . 1
H H8 1.0141 0.6246 0.7247 0.093 Uiso calc R 1
C C9 0.90544(18) 0.4770(3) 0.72957(17) 0.0698(7) Uani d . 1
H H9 0.9491 0.4080 0.7597 0.084 Uiso calc R 1
C C10 0.80140(17) 0.4493(3) 0.70459(15) 0.0557(6) Uani d . 1
H H10 0.7756 0.3608 0.7170 0.067 Uiso calc R 1
C C11 0.30362(13) 0.0973(2) 0.60371(14) 0.0431(5) Uani d . 1
C C12 0.28562(15) -0.0198(2) 0.65595(15) 0.0549(6) Uani d . 1
H H12 0.3287 -0.0984 0.6588 0.066 Uiso calc R 1
C C13 0.20274(18) -0.0194(3) 0.70408(17) 0.0692(7) Uani d . 1
H H13 0.1900 -0.0985 0.7387 0.083 Uiso calc R 1
C C14 0.13943(16) 0.0965(3) 0.70108(17) 0.0674(7) Uani d . 1
H H14 0.0850 0.0968 0.7347 0.081 Uiso calc R 1
C C15 0.15660(15) 0.2113(3) 0.64847(17) 0.0606(6) Uani d . 1
H H15 0.1134 0.2897 0.6461 0.073 Uiso calc R 1
C C16 0.23814(14) 0.2122(2) 0.59834(15) 0.0502(5) Uani d . 1
H H16 0.2484 0.2898 0.5615 0.060 Uiso calc R 1
C C17 0.72450(13) 0.2650(2) 0.53328(13) 0.0408(4) Uani d . 1
C C18 0.76104(16) 0.3639(2) 0.47657(16) 0.0547(5) Uani d . 1
H H18 0.7196 0.4392 0.4523 0.066 Uiso calc R 1
C C19 0.85990(18) 0.3503(3) 0.45611(18) 0.0711(7) Uani d . 1
H H19 0.8847 0.4172 0.4183 0.085 Uiso calc R 1
C C20 0.92083(17) 0.2400(3) 0.49075(19) 0.0731(7) Uani d . 1
H H20 0.9870 0.2318 0.4767 0.088 Uiso calc R 1
C C21 0.88460(16) 0.1402(3) 0.54673(18) 0.0671(7) Uani d . 1
H H21 0.9266 0.0652 0.5706 0.080 Uiso calc R 1
C C22 0.78631(15) 0.1514(2) 0.56741(15) 0.0520(5) Uani d . 1
H H22 0.7615 0.0830 0.6042 0.062 Uiso calc R 1
O O1 0.56177(12) 0.62208(16) 0.65279(13) 0.0742(5) Uani d . 1

loop_
_atom_site_aniso_label
_atom_site_aniso_U_11
_atom_site_aniso_U_22
_atom_site_aniso_U_33
_atom_site_aniso_U_12
_atom_site_aniso_U_13
_atom_site_aniso_U_23
S1 0.0376(2) 0.0432(3) 0.0558(3) 0.0025(2) 0.0174(2) -0.0052(3)
N1 0.0362(8) 0.0400(9) 0.0481(10) -0.0007(7) 0.0145(7) -0.0031(7)
N2 0.0410(9) 0.0445(10) 0.0617(11) -0.0052(7) 0.0230(8) -0.0115(9)
C1 0.0374(9) 0.0407(10) 0.0422(11) 0.0026(8) 0.0134(8) -0.0002(9)
C2 0.0365(9) 0.0427(10) 0.0406(10) 0.0014(8) 0.0117(8) 0.0032(9)
C3 0.0352(9) 0.0443(11) 0.0482(11) -0.0001(8) 0.0127(8) -0.0010(9)
C4 0.0529(12) 0.0457(11) 0.0504(12) -0.0044(9) 0.0191(10) -0.0063(10)
C5 0.0546(12) 0.0509(12) 0.0397(11) -0.0114(10) 0.0170(10) -0.0102(10)
C6 0.0714(15) 0.0546(13) 0.0521(14) -0.0146(11) 0.0207(12) -0.0103(11)
C7 0.0790(18) 0.0737(17) 0.0692(17) -0.0358(15) 0.0286(15) -0.0197(14)
C8 0.0570(14) 0.107(2) 0.0690(17) -0.0226(15) 0.0163(13) -0.0289(17)
C9 0.0598(15) 0.0902(19) 0.0570(15) -0.0034(14) 0.0024(12) -0.0135(14)
C10 0.0585(13) 0.0642(14) 0.0458(12) -0.0083(11) 0.0124(10) -0.0024(11)
C11 0.0331(9) 0.0540(12) 0.0441(11) -0.0052(8) 0.0118(8) -0.0067(10)
C12 0.0452(11) 0.0633(14) 0.0579(13) 0.0009(10) 0.0136(10) 0.0066(11)
C13 0.0579(14) 0.0921(19) 0.0614(15) -0.0082(14) 0.0215(12) 0.0202(14)
C14 0.0439(12) 0.105(2) 0.0586(14) -0.0058(13) 0.0232(11) -0.0032(15)
C15 0.0382(11) 0.0757(16) 0.0706(16) 0.0028(11) 0.0165(11) -0.0123(13)
C16 0.0410(10) 0.0538(12) 0.0576(13) -0.0037(9) 0.0138(10) -0.0061(11)
C17 0.0335(9) 0.0454(11) 0.0452(11) -0.0011(8) 0.0112(8) -0.0045(9)
C18 0.0515(11) 0.0543(12) 0.0628(14) 0.0011(10) 0.0229(11) 0.0072(12)
C19 0.0593(14) 0.0791(17) 0.0835(18) -0.0054(13) 0.0375(13) 0.0095(15)
C20 0.0392(11) 0.097(2) 0.0884(19) 0.0019(13) 0.0263(12) -0.0029(17)
C21 0.0428(11) 0.0779(16) 0.0802(17) 0.0152(12) 0.0090(12) 0.0066(15)
C22 0.0427(10) 0.0573(13) 0.0570(13) 0.0026(10) 0.0111(10) 0.0042(11)
O1 0.0654(10) 0.0550(10) 0.1070(14) 0.0013(8) 0.0286(10) -0.0236(10)

loop_
_atom_type_symbol
_atom_type_description
_atom_type_scat_dispersion_real
_atom_type_scat_dispersion_imag
_atom_type_scat_source
C C 0.0033 0.0016 'International Tables Vol C Tables 4.2.6.8 and 6.1.1.4'
H H 0.0000 0.0000 'International Tables Vol C Tables 4.2.6.8 and 6.1.1.4'
N N 0.0061 0.0033 'International Tables Vol C Tables 4.2.6.8 and 6.1.1.4'
O O 0.0106 0.0060 'International Tables Vol C Tables 4.2.6.8 and 6.1.1.4'
S S 0.1246 0.1234 'International Tables Vol C Tables 4.2.6.8 and 6.1.1.4'

loop_
_geom_angle_atom_site_label_1
_geom_angle_atom_site_label_2
_geom_angle_atom_site_label_3
_geom_angle
C1 S1 C3 88.98(9)
C1 N1 C2 110.51(15)
C1 N2 C11 124.74(17)
C1 N2 H23 114.9(13)
C11 N2 H23 117.4(14)
N1 C1 N2 121.53(17)
N1 C1 S1 115.19(14)
N2 C1 S1 123.27(14)
C3 C2 N1 115.96(15)
C3 C2 C17 127.27(17)
N1 C2 C17 116.77(16)
C2 C3 C4 135.42(17)
C2 C3 S1 109.24(14)
C4 C3 S1 115.35(14)
O1 C4 C3 119.58(19)
O1 C4 C5 119.83(19)
C3 C4 C5 120.54(18)
C10 C5 C6 119.4(2)
C10 C5 C4 121.85(19)
C6 C5 C4 118.7(2)
C5 C6 C7 119.4(2)
C5 C6 H6 120.3
C7 C6 H6 120.3
C8 C7 C6 120.7(2)
C8 C7 H7 119.7
C6 C7 H7 119.7
C7 C8 C9 120.2(2)
C7 C8 H8 119.9
C9 C8 H8 119.9
C8 C9 C10 119.7(3)
C8 C9 H9 120.1
C10 C9 H9 120.1
C9 C10 C5 120.5(2)
C9 C10 H10 119.7
C5 C10 H10 119.7
C16 C11 C12 119.87(18)
C16 C11 N2 121.77(19)
C12 C11 N2 118.35(18)
C11 C12 C13 119.5(2)
C11 C12 H12 120.2
C13 C12 H12 120.2
C14 C13 C12 120.6(2)
C14 C13 H13 119.7
C12 C13 H13 119.7
C15 C14 C13 119.7(2)
C15 C14 H14 120.2
C13 C14 H14 120.2
C14 C15 C16 120.6(2)
C14 C15 H15 119.7
C16 C15 H15 119.7
C11 C16 C15 119.6(2)
C11 C16 H16 120.2
C15 C16 H16 120.2
C18 C17 C22 119.60(18)
C18 C17 C2 120.71(18)
C22 C17 C2 119.69(17)
C17 C18 C19 119.6(2)
C17 C18 H18 120.2
C19 C18 H18 120.2
C20 C19 C18 120.6(2)
C20 C19 H19 119.7
C18 C19 H19 119.7
C19 C20 C21 120.1(2)
C19 C20 H20 120.0
C21 C20 H20 120.0
C20 C21 C22 120.2(2)
C20 C21 H21 119.9
C22 C21 H21 119.9
C21 C22 C17 119.9(2)
C21 C22 H22 120.1
C17 C22 H22 120.1

loop_
_geom_bond_atom_site_label_1
_geom_bond_atom_site_label_2
_geom_bond_distance
S1 C1 1.730(2)
S1 C3 1.7465(18)
N1 C1 1.318(2)
N1 C2 1.374(2)
N2 C1 1.351(2)
N2 C11 1.423(2)
N2 H23 0.86(2)
C2 C3 1.372(3)
C2 C17 1.488(2)
C3 C4 1.456(3)
C4 O1 1.226(2)
C4 C5 1.498(3)
C5 C10 1.386(3)
C5 C6 1.388(3)
C6 C7 1.389(3)
C6 H6 0.9300
C7 C8 1.369(4)
C7 H7 0.9300
C8 C9 1.374(4)
C8 H8 0.9300
C9 C10 1.383(3)
C9 H9 0.9300
C10 H10 0.9300
C11 C16 1.380(3)
C11 C12 1.382(3)
C12 C13 1.388(3)
C12 H12 0.9300
C13 C14 1.371(3)
C13 H13 0.9300
C14 C15 1.366(3)
C14 H14 0.9300
C15 C16 1.392(3)
C15 H15 0.9300
C16 H16 0.9300
C17 C18 1.382(3)
C17 C22 1.387(3)
C18 C19 1.387(3)
C18 H18 0.9300
C19 C20 1.360(3)
C19 H19 0.9300
C20 C21 1.379(3)
C20 H20 0.9300
C21 C22 1.379(3)
C21 H21 0.9300
C22 H22 0.9300

loop_
_geom_hbond_atom_site_label_D
_geom_hbond_atom_site_label_H
_geom_hbond_atom_site_label_A
_geom_hbond_site_symmetry_A
_geom_hbond_distance_DH
_geom_hbond_distance_HA
_geom_hbond_distance_DA
_geom_hbond_angle_DHA
_geom_hbond_publ_flag
N2 H23 N1 3_656 0.858(19) 2.10(2) 2.956(3) 172(2) yes

loop_
_geom_torsion_atom_site_label_1
_geom_torsion_atom_site_label_2
_geom_torsion_atom_site_label_3
_geom_torsion_atom_site_label_4
_geom_torsion
C2 N1 C1 N2 -176.33(18)
C2 N1 C1 S1 2.8(2)
C11 N2 C1 N1 162.18(19)
C11 N2 C1 S1 -16.8(3)
C3 S1 C1 N1 -3.38(16)
C3 S1 C1 N2 175.70(18)
C1 N1 C2 C3 -0.3(2)
C1 N1 C2 C17 179.33(16)
N1 C2 C3 C4 177.6(2)
C17 C2 C3 C4 -2.1(4)
N1 C2 C3 S1 -2.1(2)
C17 C2 C3 S1 178.25(16)
C1 S1 C3 C2 2.93(15)
C1 S1 C3 C4 -176.84(16)
C2 C3 C4 O1 163.3(2)
S1 C3 C4 O1 -17.0(3)
C2 C3 C4 C5 -19.4(4)
S1 C3 C4 C5 160.29(15)
O1 C4 C5 C10 136.6(2)
C3 C4 C5 C10 -40.7(3)
O1 C4 C5 C6 -39.6(3)
C3 C4 C5 C6 143.1(2)
C10 C5 C6 C7 1.7(3)
C4 C5 C6 C7 178.04(19)
C5 C6 C7 C8 -1.0(4)
C6 C7 C8 C9 -0.8(4)
C7 C8 C9 C10 1.9(4)
C8 C9 C10 C5 -1.2(3)
C6 C5 C10 C9 -0.6(3)
C4 C5 C10 C9 -176.8(2)
C1 N2 C11 C16 55.9(3)
C1 N2 C11 C12 -125.2(2)
C16 C11 C12 C13 -1.3(3)
N2 C11 C12 C13 179.8(2)
C11 C12 C13 C14 -0.7(4)
C12 C13 C14 C15 1.5(4)
C13 C14 C15 C16 -0.4(4)
C12 C11 C16 C15 2.4(3)
N2 C11 C16 C15 -178.74(19)
C14 C15 C16 C11 -1.6(3)
C3 C2 C17 C18 -56.6(3)
N1 C2 C17 C18 123.8(2)
C3 C2 C17 C22 123.2(2)
N1 C2 C17 C22 -56.4(3)
C22 C17 C18 C19 -1.4(3)
C2 C17 C18 C19 178.4(2)
C17 C18 C19 C20 0.5(4)
C18 C19 C20 C21 0.1(4)
C19 C20 C21 C22 0.3(4)
C20 C21 C22 C17 -1.3(4)
C18 C17 C22 C21 1.8(3)
C2 C17 C22 C21 -178.0(2)

loop_
_cod_related_entry_id
_cod_related_entry_database
_cod_related_entry_code
1 ChemSpider 1042166
